data_2010882
loop_
_publ_author_name
'Pickett, Nigel L.'
'Just, Oliver'
'VanDerveer, Donald G.'
'Rees Jr, William S.'

_publ_section_title Dichloro(tetrahydrofuran-<i>O</i>)[(trimethylsilyl)amido-<i>N</i>]gallium(III)
_journal_issue 5
_journal_name_full 'Acta Crystallographica Section C'
_journal_page_first 560
_journal_page_last 561
_journal_paper_doi 10.1107/S010827010000247X
_journal_volume 56
_journal_year 2000
_chemical_formula_iupac '[Ga (C3 H10 N Si) Cl2 (C4 H8 O)]'
_chemical_formula_structural '[Cl2GaN(H)SiMe3]THF'
_chemical_formula_sum 'C7 H18 Cl2 Ga N O Si'
_chemical_formula_weight 300.93
_chemical_name_common
;
((Trimethylsilyl)amino)gallium dichloride THF
;
_chemical_name_systematic
;
Dichloro(tetrahydrofuran-O)[(trimethylsilyl)amido-N]gallium(III)
;
_space_group_IT_number 2
_symmetry_cell_setting triclinic
_symmetry_space_group_name_Hall '-P 1'
_symmetry_space_group_name_H-M 'P -1'
_cell_angle_alpha 86.9180(10)
_cell_angle_beta 83.1940(10)
_cell_angle_gamma 77.3080(10)
_cell_formula_units_Z 4
_cell_length_a 9.4539(2)
_cell_length_b 11.8134(3)
_cell_length_c 12.8999(3)
_cell_measurement_reflns_used 7048
_cell_measurement_temperature 193(2)
_cell_measurement_theta_max 28.36
_cell_measurement_theta_min 1.59
_cell_volume 1395.02(6)
_computing_cell_refinement 'SAINT (Siemens, 1995)'
_computing_data_collection 'SMART (Siemens, 1995)'
_computing_data_reduction SAINT
_computing_molecular_graphics SHELXL97
_computing_structure_refinement 'SHELXL97 (Sheldrick, 1997)'
_computing_structure_solution 'SHELXS97 (Sheldrick, 1990)'
_diffrn_measurement_device_type 'Siemens SMART 1K CCD'
_diffrn_measurement_method \w
_diffrn_radiation_type MoK\a
_diffrn_radiation_wavelength .71073
_diffrn_reflns_av_R_equivalents .024
_diffrn_reflns_limit_h_max 12
_diffrn_reflns_limit_h_min -12
_diffrn_reflns_limit_k_max 15
_diffrn_reflns_limit_k_min -15
_diffrn_reflns_limit_l_max 16
_diffrn_reflns_limit_l_min -16
_diffrn_reflns_number 12575
_diffrn_reflns_theta_max 28.36
_diffrn_standards_decay_% negligible
_diffrn_standards_number 147
_exptl_absorpt_coefficient_mu 2.41
_exptl_absorpt_correction_T_max .563
_exptl_absorpt_correction_T_min .392
_exptl_absorpt_correction_type multi-scan
_exptl_absorpt_process_details '(Blessing, 1995)'
_exptl_crystal_colour colourless
_exptl_crystal_density_diffrn 1.433
_exptl_crystal_density_method 'not measured'
_exptl_crystal_description cube
_exptl_crystal_F_000 616
_exptl_crystal_size_max .442
_exptl_crystal_size_mid .289
_exptl_crystal_size_min .238
_refine_diff_density_max .96
_refine_diff_density_min -.51
_refine_ls_extinction_coef .0004(5)
_refine_ls_extinction_method 'SHELXL97 (Sheldrick, 1997)'
_refine_ls_goodness_of_fit_ref 1.03
_refine_ls_hydrogen_treatment mixed
_refine_ls_number_parameters 261
_refine_ls_number_reflns 6380
_refine_ls_R_factor_gt .038
_refine_ls_shift/su_max .001
_refine_ls_structure_factor_coef Fsqd
_refine_ls_weighting_details 'calc w = 1/[\s^2^(Fo^2^)+(0.0514P)^2^+0.8048P] where P=(Fo^2^+2Fc^2^)/3'
_refine_ls_weighting_scheme calc
_refine_ls_wR_factor_ref .108
_reflns_number_gt 4826
_reflns_number_total 6380
_reflns_threshold_expression I>2\s(I)
_cod_data_source_file bk1507.cif
_cod_data_source_block I
_cod_depositor_comments
;
The following automatic conversions were performed:
'_symmetry_cell_setting' value 'Triclinic' changed to 'triclinic'
according to '/home/saulius/struct/CIF-dictionaries/cif_core.dic'
dictionary named 'cif_core.dic' version 2.4.1 from 2010-06-29.

Automatic conversion script
Id: cif_fix_enum 1527 2010-12-29 10:47:43Z saulius 

The following automatic conversions were performed:

'_symmetry_cell_setting' value 'Triclinic' changed to 'triclinic'
according to /home/saulius/struct/CIF-dictionaries/cif_core.dic
dictionary named 'cif_core.dic' version 2.4.1 from 2010-06-29.

Automatic conversion script
Id: cif_fix_values 1715 2011-07-08 13:25:40Z adriana 
;
_cod_original_sg_symbol_H-M P-1
_cod_database_code 2010882
_cod_database_fobs_code 2010882

loop_
_symmetry_equiv_pos_as_xyz
'x, y, z'
'-x, -y, -z'

loop_
_atom_site_label
_atom_site_fract_x
_atom_site_fract_y
_atom_site_fract_z
_atom_site_U_iso_or_equiv
_atom_site_adp_type
_atom_site_calc_flag
_atom_site_refinement_flags
_atom_site_occupancy
_atom_site_disorder_assembly
_atom_site_disorder_group
_atom_site_type_symbol
Ga1 .45992(4) .49750(3) .71387(3) .03747(12) Uani d . 1 . . Ga
Ga2 .52816(4) -.01645(3) .79044(3) .03677(11) Uani d . 1 . . Ga
Si1 .78047(10) .30826(8) .68609(7) .0385(2) Uani d . 1 . . Si
Si2 .20911(9) -.09996(7) .81756(7) .03112(19) Uani d . 1 . . Si
Cl1 .29953(11) .57772(9) .60453(7) .0598(3) Uani d . 1 . . Cl
Cl2 .56211(10) .61067(7) .79950(8) .0493(2) Uani d . 1 . . Cl
Cl3 .68233(10) .00461(10) .90170(7) .0569(3) Uani d . 1 . . Cl
Cl4 .42694(10) .13652(7) .69627(8) .0498(2) Uani d . 1 . . Cl
N1 .6004(3) .3582(2) .6485(2) .0329(6) Uani d . 1 . . N
H1 .5538 .3009 .6567 .057(12) Uiso d . 1 . . H
N2 .3899(3) -.1160(2) .85525(19) .0301(5) Uani d . 1 . . N
H2D .3749 -.0999 .9285 .056(11) Uiso d . 1 . . H
O1 .3356(3) .4260(2) .82922(18) .0464(6) Uani d . 1 . . O
O2 .6625(2) -.1235(2) .68397(18) .0418(6) Uani d . 1 . . O
C1 .8876(4) .4154(4) .6338(3) .0568(10) Uani d . 1 . . C
H1A .8799 .4280 .5612 .084(9) Uiso calc R 1 . . H
H1B .9870 .3870 .6447 .084(9) Uiso calc R 1 . . H
H1C .8512 .4865 .6687 .084(9) Uiso calc R 1 . . H
C2 .7672(5) .2999(4) .8301(3) .0604(12) Uani d . 1 . . C
H2A .7320 .3755 .8568 .081(9) Uiso calc R 1 . . H
H2B .8609 .2682 .8516 .081(9) Uiso calc R 1 . . H
H2C .7020 .2516 .8561 .081(9) Uiso calc R 1 . . H
C3 .8531(4) .1619(3) .6308(3) .0520(10) Uani d . 1 . . C
H3A .8001 .1085 .6650 .070(8) Uiso calc R 1 . . H
H3B .9533 .1371 .6409 .070(8) Uiso calc R 1 . . H
H3C .8431 .1655 .5582 .070(8) Uiso calc R 1 . . H
C4 .1924(5) .4064(5) .8195(4) .0686(13) Uani d . 1 . . C
H4A .1971 .3527 .7663 .122(16) Uiso calc R 1 . . H
H4B .1281 .4770 .8026 .122(16) Uiso calc R 1 . . H
C5 .1423(7) .3598(7) .9207(5) .113(2) Uani d . 1 . . C
C6 .2197(11) .3844(9) .9954(8) .069(2) Uiso d P .50 . . C
C6A .2707(12) .3141(10) .9785(9) .076(3) Uiso d P .50 . . C
C7 .3583(15) .4212(10) .9417(8) .056(3) Uani d P .50 . . C
C7A .3884(15) .3614(11) .9199(9) .063(3) Uani d P .50 . . C
C8 .2253(4) -.1045(3) .6735(3) .0453(8) Uani d . 1 . . C
H8A .2717 -.0448 .6438 .060(7) Uiso calc R 1 . . H
H8B .1309 -.0932 .6511 .060(7) Uiso calc R 1 . . H
H8C .2817 -.1778 .6514 .060(7) Uiso calc R 1 . . H
C9 .1333(4) -.2227(3) .8791(3) .0503(9) Uani d . 1 . . C
H9A .1908 -.2938 .8528 .082(9) Uiso calc R 1 . . H
H9B .0358 -.2145 .8634 .082(9) Uiso calc R 1 . . H
H9C .1343 -.2226 .9526 .082(9) Uiso calc R 1 . . H
C10 .1021(4) .0417(3) .8642(3) .0464(9) Uani d . 1 . . C
H10A .1092 .0468 .9365 .073(8) Uiso calc R 1 . . H
H10B .0028 .0490 .8533 .073(8) Uiso calc R 1 . . H
H10C .1392 .1023 .8266 .073(8) Uiso calc R 1 . . H
C11 .8071(4) -.1896(4) .7018(3) .0526(10) Uani d . 1 . . C
H11A .8002 -.2527 .7496 .082(11) Uiso calc R 1 . . H
H11B .8614 -.1417 .7293 .082(11) Uiso calc R 1 . . H
C12 .8773(5) -.2324(5) .5984(4) .0845(17) Uani d . 1 . . C
C13 .7802(14) -.2017(11) .5231(10) .086(3) Uiso d P .50 . . C
C13A .7532(9) -.2480(7) .5394(6) .0460(17) Uiso d P .50 . . C
C14 .6326(5) -.1422(5) .5792(3) .0789(17) Uani d . 1 . . C

loop_
_atom_site_aniso_label
_atom_site_aniso_U_11
_atom_site_aniso_U_22
_atom_site_aniso_U_33
_atom_site_aniso_U_12
_atom_site_aniso_U_13
_atom_site_aniso_U_23
Ga1 .0389(2) .0380(2) .0322(2) -.00129(15) -.00541(15) .00218(14)
Ga2 .0318(2) .0458(2) .0345(2) -.01039(15) -.00483(15) -.00531(15)
Si1 .0384(5) .0412(5) .0319(5) .0042(4) -.0101(4) -.0034(4)
Si2 .0275(4) .0387(4) .0277(4) -.0075(3) -.0055(3) .0008(3)
Cl1 .0551(6) .0739(7) .0370(5) .0168(5) -.0131(4) .0077(4)
Cl2 .0507(5) .0357(4) .0613(6) -.0053(4) -.0091(4) -.0100(4)
Cl3 .0415(5) .0998(8) .0378(5) -.0281(5) -.0064(4) -.0182(5)
Cl4 .0514(5) .0403(4) .0618(6) -.0154(4) -.0168(4) .0071(4)
N1 .0330(14) .0314(13) .0342(14) -.0052(11) -.0082(11) .0010(11)
N2 .0255(13) .0378(13) .0269(13) -.0052(10) -.0051(10) -.0016(10)
O1 .0388(13) .0692(17) .0343(13) -.0189(12) -.0061(10) .0063(11)
O2 .0292(12) .0599(15) .0317(12) .0018(10) -.0029(9) -.0077(10)
C1 .044(2) .068(3) .062(3) -.0153(19) -.0090(19) -.008(2)
C2 .076(3) .057(2) .038(2) .015(2) -.021(2) -.0023(17)
C3 .054(2) .050(2) .044(2) .0080(17) -.0017(17) -.0079(17)
C4 .048(2) .097(4) .069(3) -.032(2) -.014(2) .001(3)
C5 .090(4) .180(7) .083(4) -.079(5) .021(3) -.003(4)
C7 .065(7) .086(8) .021(4) -.029(7) .001(4) .007(5)
C7A .067(8) .097(9) .035(6) -.039(7) -.014(5) .024(6)
C8 .051(2) .057(2) .0338(18) -.0191(17) -.0117(16) -.0022(15)
C9 .046(2) .061(2) .048(2) -.0237(18) -.0077(17) .0124(18)
C10 .0335(18) .054(2) .046(2) .0045(15) -.0060(15) -.0008(16)
C11 .0327(19) .072(3) .046(2) .0054(18) -.0074(16) -.0024(19)
C12 .051(3) .129(5) .057(3) .022(3) -.003(2) -.032(3)
C14 .053(3) .132(4) .034(2) .029(3) -.0143(18) -.036(2)

loop_
_atom_type_symbol
_atom_type_description
_atom_type_scat_dispersion_real
_atom_type_scat_dispersion_imag
_atom_type_scat_source
C C .0033 .0016 'International Tables Vol C Tables 4.2.6.8 and 6.1.1.4'
H H .0000 .0000 'International Tables Vol C Tables 4.2.6.8 and 6.1.1.4'
N N .0061 .0033 'International Tables Vol C Tables 4.2.6.8 and 6.1.1.4'
Si Si .0817 .0704 'International Tables Vol C Tables 4.2.6.8 and 6.1.1.4'
Cl Cl .1484 .1585 'International Tables Vol C Tables 4.2.6.8 and 6.1.1.4'
O O .0106 .0060 'International Tables Vol C Tables 4.2.6.8 and 6.1.1.4'
Ga Ga .2307 1.6083 'International Tables Vol C Tables 4.2.6.8 and 6.1.1.4'

loop_
_geom_angle_atom_site_label_1
_geom_angle_atom_site_label_2
_geom_angle_atom_site_label_3
_geom_angle
N1 Ga1 O1 103.78(10)
N1 Ga1 Cl1 110.14(8)
O1 Ga1 Cl1 102.87(7)
N1 Ga1 Cl2 114.85(8)
O1 Ga1 Cl2 103.65(8)
Cl1 Ga1 Cl2 119.27(4)
N2 Ga2 O2 102.82(10)
N2 Ga2 Cl4 115.13(7)
O2 Ga2 Cl4 104.55(7)
N2 Ga2 Cl3 110.87(8)
O2 Ga2 Cl3 101.55(7)
Cl4 Ga2 Cl3 119.23(4)
N1 Si1 C1 107.09(16)
N1 Si1 C2 108.18(17)
C1 Si1 C2 110.6(2)
N1 Si1 C3 107.12(16)
C1 Si1 C3 112.86(19)
C2 Si1 C3 110.71(18)
N2 Si2 C10 107.20(15)
N2 Si2 C8 107.64(14)
C10 Si2 C8 111.11(17)
N2 Si2 C9 107.52(15)
C10 Si2 C9 112.08(18)
C8 Si2 C9 111.05(18)
Si1 N1 Ga1 122.06(14)
Si2 N2 Ga2 122.10(13)
C7A O1 C4 108.2(6)
C7A O1 C7 29.9(5)
C4 O1 C7 109.2(6)
C7A O1 Ga1 125.5(5)
C4 O1 Ga1 124.6(2)
C7 O1 Ga1 123.8(5)
C14 O2 C11 109.8(3)
C14 O2 Ga2 126.1(2)
C11 O2 Ga2 124.1(2)
O1 C4 C5 106.0(4)
C6 C5 C4 110.2(6)
C6 C5 C6A 36.0(5)
C4 C5 C6A 108.6(6)
C6A C6 C5 79.9(11)
C6A C6 C7 82.4(11)
C5 C6 C7 108.7(8)
C6A C6 C7A 57.3(10)
C5 C6 C7A 96.7(8)
C7 C6 C7A 25.8(5)
C6 C6A C7A 92.2(12)
C6 C6A C5 64.1(10)
C7A C6A C5 104.3(9)
C6 C6A C7 66.0(11)
C7A C6A C7 26.8(6)
C5 C6A C7 96.4(8)
C7A C7 O1 71.5(15)
C7A C7 C6 91.7(18)
O1 C7 C6 102.5(9)
C7A C7 C6A 60.8(16)
O1 C7 C6A 96.9(8)
C6 C7 C6A 31.6(5)
C7 C7A O1 78.5(17)
C7 C7A C6A 92.4(19)
O1 C7A C6A 109.5(10)
C7 C7A C6 62.5(17)
O1 C7A C6 95.7(8)
C6A C7A C6 30.6(5)
O2 C11 C12 105.6(3)
C13 C12 C11 110.6(6)
C13 C12 C13A 26.0(5)
C11 C12 C13A 105.3(4)
C13A C13 C12 87.6(16)
C13A C13 C14 79.8(15)
C12 C13 C14 107.4(8)
C13 C13A C12 66.4(14)
C13 C13A C14 75.4(14)
C12 C13A C14 100.1(5)
O2 C14 C13 105.0(6)
O2 C14 C13A 105.4(4)
C13 C14 C13A 24.9(5)

loop_
_geom_bond_atom_site_label_1
_geom_bond_atom_site_label_2
_geom_bond_site_symmetry_2
_geom_bond_distance
_geom_bond_publ_flag
Ga1 N1 . 2.026(3) ?
Ga1 O1 . 2.048(2) ?
Ga1 Cl1 . 2.2178(10) ?
Ga1 Cl2 . 2.2182(9) ?
Ga2 N2 . 2.025(2) ?
Ga2 O2 . 2.041(2) ?
Ga2 Cl4 . 2.2218(10) ?
Ga2 Cl3 . 2.2226(9) ?
Si1 N1 . 1.791(3) ?
Si1 C1 . 1.842(4) ?
Si1 C2 . 1.846(4) ?
Si1 C3 . 1.861(4) ?
Si2 N2 . 1.800(2) ?
Si2 C10 . 1.846(4) ?
Si2 C8 . 1.850(3) ?
Si2 C9 . 1.856(4) ?
O1 C7A . 1.441(12) ?
O1 C4 . 1.444(4) ?
O1 C7 . 1.489(12) ?
O2 C14 . 1.451(4) ?
O2 C11 . 1.456(4) ?
C4 C5 . 1.456(7) ?
C5 C6 . 1.357(11) ?
C5 C6A . 1.485(12) ?
C6 C6A . .887(12) ?
C6 C7 . 1.546(16) ?
C6 C7A . 1.742(16) ?
C6A C7A . 1.467(16) ?
C6A C7 . 1.679(16) ?
C7 C7A . .758(13) ?
C11 C12 . 1.480(6) ?
C12 C13 . 1.395(13) ?
C12 C13A . 1.521(9) ?
C13 C13A . .667(13) ?
C13 C14 . 1.533(13) ?
C13A C14 . 1.559(9) ?
